data_7041754
loop_
_publ_author_name
'Mede, Ralf'
'Traber, Juliane'
'Klein, Moritz'
'G\"orls, Helmar'
'Gessner, Guido'
'Hoffmann, Patrick'
'Schmitt, Michael'
'Popp, J\"urgen'
'Heinemann, Stefan H.'
'Neugebauer, Ute'
'Westerhausen, Matthias'

_publ_section_title
;
 Synthesis and solution stability of water-soluble
 \k(2)N,\kO-bis(3,5-dimethylpyrazolyl)ethanol manganese(i) tricarbonyl
 bromide (CORM-ONN1).
;
_journal_issue 5
_journal_name_full 'Dalton transactions (Cambridge, England : 2003)'
_journal_page_first 1684
_journal_page_last 1693
_journal_paper_doi 10.1039/c6dt03551e
_journal_volume 46
_journal_year 2017
_chemical_formula_moiety 'C12 H18 N4 O'
_chemical_formula_sum 'C12 H18 N4 O'
_chemical_formula_weight 234.30
_chemical_name_systematic
; 
 ? 
;
_space_group_IT_number 2
_symmetry_cell_setting triclinic
_symmetry_space_group_name_Hall '-P 1'
_symmetry_space_group_name_H-M 'P -1'
_atom_sites_solution_hydrogens difmap
_atom_sites_solution_primary direct
_atom_sites_solution_secondary difmap
_audit_creation_method SHELXL-97
_audit_update_record
;
2016-09-21 deposited with the CCDC.
2017-01-06 downloaded from the CCDC.
;
_cell_angle_alpha 99.558(2)
_cell_angle_beta 103.319(2)
_cell_angle_gamma 111.723(2)
_cell_formula_units_Z 2
_cell_length_a 7.4242(2)
_cell_length_b 8.6729(3)
_cell_length_c 10.7671(4)
_cell_measurement_reflns_used 3831
_cell_measurement_temperature 133(2)
_cell_measurement_theta_max 27.48
_cell_measurement_theta_min 2.02
_cell_volume 602.02(4)
_computing_cell_refinement DENZO
_computing_data_collection COLLECT
_computing_data_reduction DENZO
_computing_molecular_graphics SHELXTL/PC
_computing_publication_material SHELXL-97
_computing_structure_refinement 'SHELXL-97 (Sheldrick, 2008)'
_computing_structure_solution 'SHELXS-97 (Sheldrick, 2008)'
_diffrn_ambient_temperature 133(2)
_diffrn_measured_fraction_theta_full 0.983
_diffrn_measured_fraction_theta_max 0.983
_diffrn_measurement_device_type KappaCCD
_diffrn_measurement_method 'phi- + omega-scan'
_diffrn_radiation_monochromator graphite
_diffrn_radiation_source 'fine-focus sealed tube'
_diffrn_radiation_type MoK\a
_diffrn_radiation_wavelength 0.71073
_diffrn_reflns_av_R_equivalents 0.0217
_diffrn_reflns_av_sigmaI/netI 0.0335
_diffrn_reflns_limit_h_max 9
_diffrn_reflns_limit_h_min -6
_diffrn_reflns_limit_k_max 11
_diffrn_reflns_limit_k_min -11
_diffrn_reflns_limit_l_max 13
_diffrn_reflns_limit_l_min -13
_diffrn_reflns_number 3831
_diffrn_reflns_theta_full 27.48
_diffrn_reflns_theta_max 27.48
_diffrn_reflns_theta_min 2.02
_exptl_absorpt_coefficient_mu 0.086
_exptl_absorpt_correction_T_max 0.7456
_exptl_absorpt_correction_T_min 0.6782
_exptl_absorpt_correction_type multi-scan
_exptl_absorpt_process_details 'SADABS, Bruker-AXS, 2002'
_exptl_crystal_colour colourless
_exptl_crystal_density_diffrn 1.293
_exptl_crystal_density_method 'not measured'
_exptl_crystal_description prism
_exptl_crystal_F_000 252
_exptl_crystal_size_max 0.142
_exptl_crystal_size_mid 0.122
_exptl_crystal_size_min 0.112
_refine_diff_density_max 0.282
_refine_diff_density_min -0.261
_refine_diff_density_rms 0.050
_refine_ls_extinction_method none
_refine_ls_goodness_of_fit_ref 1.070
_refine_ls_hydrogen_treatment refall
_refine_ls_matrix_type full
_refine_ls_number_parameters 226
_refine_ls_number_reflns 2718
_refine_ls_number_restraints 0
_refine_ls_restrained_S_all 1.070
_refine_ls_R_factor_all 0.0597
_refine_ls_R_factor_gt 0.0514
_refine_ls_shift/su_max 0.000
_refine_ls_shift/su_mean 0.000
_refine_ls_structure_factor_coef Fsqd
_refine_ls_weighting_details 'calc w=1/[\s^2^(Fo^2^)+(0.0295P)^2^+0.6010P] where P=(Fo^2^+2Fc^2^)/3'
_refine_ls_weighting_scheme calc
_refine_ls_wR_factor_gt 0.1114
_refine_ls_wR_factor_ref 0.1187
_reflns_number_gt 2392
_reflns_number_total 2718
_reflns_threshold_expression >2sigma(I)
_cod_data_source_file c6dt03551e2.cif
_cod_data_source_block FO6147
_cod_depositor_comments 'Adding full bibliography for 7041753--7041758.cif.'
_cod_original_cell_volume 602.02(3)
_cod_database_code 7041754

loop_
_symmetry_equiv_pos_as_xyz
'x, y, z'
'-x, -y, -z'

loop_
_atom_site_label
_atom_site_type_symbol
_atom_site_fract_x
_atom_site_fract_y
_atom_site_fract_z
_atom_site_U_iso_or_equiv
_atom_site_adp_type
_atom_site_occupancy
_atom_site_symmetry_multiplicity
_atom_site_calc_flag
O1 O 0.33934(19) 0.23992(16) 0.40228(12) 0.0215(3) Uani 1 1 d
N1 N 0.5745(2) 0.29423(17) 0.75751(14) 0.0174(3) Uani 1 1 d
N2 N 0.5656(2) 0.13248(18) 0.75097(14) 0.0195(3) Uani 1 1 d
N3 N 0.3133(2) 0.37557(17) 0.65682(13) 0.0166(3) Uani 1 1 d
N4 N 0.3230(2) 0.53286(18) 0.64589(14) 0.0184(3) Uani 1 1 d
C1 C 0.4806(2) 0.3330(2) 0.63976(16) 0.0174(3) Uani 1 1 d
H1 H 0.582(3) 0.441(2) 0.6321(17) 0.011(4) Uiso 1 1 d
C2 C 0.4161(3) 0.1889(2) 0.51314(16) 0.0195(3) Uani 1 1 d
H2B H 0.308(3) 0.080(3) 0.5149(19) 0.020(5) Uiso 1 1 d
H2A H 0.536(3) 0.167(2) 0.5084(18) 0.017(5) Uiso 1 1 d
C3 C 0.6772(3) 0.4050(2) 0.88142(17) 0.0201(3) Uani 1 1 d
C4 C 0.7377(3) 0.3112(2) 0.95894(17) 0.0227(4) Uani 1 1 d
H4 H 0.816(3) 0.354(3) 1.052(2) 0.025(5) Uiso 1 1 d
C5 C 0.6663(3) 0.1441(2) 0.87440(17) 0.0204(3) Uani 1 1 d
C6 C 0.6908(3) -0.0087(3) 0.9078(2) 0.0264(4) Uani 1 1 d
H6B H 0.827(5) 0.020(4) 0.959(3) 0.072(9) Uiso 1 1 d
H6A H 0.612(5) -0.056(4) 0.959(3) 0.077(10) Uiso 1 1 d
H6C H 0.661(5) -0.100(4) 0.831(3) 0.071(9) Uiso 1 1 d
C7 C 0.7093(3) 0.5893(2) 0.91472(19) 0.0276(4) Uani 1 1 d
H7C H 0.580(4) 0.598(3) 0.909(2) 0.044(7) Uiso 1 1 d
H7B H 0.808(4) 0.651(3) 1.005(2) 0.037(6) Uiso 1 1 d
H7A H 0.765(4) 0.651(3) 0.851(2) 0.041(6) Uiso 1 1 d
C8 C 0.1462(2) 0.2850(2) 0.68922(16) 0.0187(3) Uani 1 1 d
C9 C 0.0440(3) 0.3878(2) 0.69818(17) 0.0209(4) Uani 1 1 d
H9 H -0.076(3) 0.363(3) 0.721(2) 0.031(6) Uiso 1 1 d
C10 C 0.1583(2) 0.5401(2) 0.67074(16) 0.0191(3) Uani 1 1 d
C11 C 0.1194(3) 0.6971(3) 0.66903(19) 0.0248(4) Uani 1 1 d
H11C H -0.010(5) 0.672(4) 0.611(3) 0.058(8) Uiso 1 1 d
H11B H 0.219(5) 0.782(4) 0.646(3) 0.062(8) Uiso 1 1 d
H11A H 0.121(4) 0.753(4) 0.756(3) 0.060(8) Uiso 1 1 d
C12 C 0.0989(3) 0.1124(2) 0.7138(2) 0.0247(4) Uani 1 1 d
H12C H -0.030(4) 0.071(3) 0.733(2) 0.033(6) Uiso 1 1 d
H12B H 0.207(4) 0.118(3) 0.792(2) 0.041(6) Uiso 1 1 d
H12A H 0.092(3) 0.027(3) 0.640(2) 0.036(6) Uiso 1 1 d
H1O1 H 0.447(4) 0.310(4) 0.384(3) 0.049(7) Uiso 1 1 d

loop_
_atom_site_aniso_label
_atom_site_aniso_U_11
_atom_site_aniso_U_22
_atom_site_aniso_U_33
_atom_site_aniso_U_23
_atom_site_aniso_U_13
_atom_site_aniso_U_12
O1 0.0214(6) 0.0236(6) 0.0210(6) 0.0098(5) 0.0072(5) 0.0095(5)
N1 0.0184(7) 0.0153(7) 0.0196(7) 0.0057(5) 0.0062(5) 0.0078(5)
N2 0.0211(7) 0.0170(7) 0.0236(7) 0.0084(6) 0.0082(6) 0.0098(6)
N3 0.0163(6) 0.0150(6) 0.0196(7) 0.0064(5) 0.0062(5) 0.0070(5)
N4 0.0206(7) 0.0157(7) 0.0196(7) 0.0058(5) 0.0056(5) 0.0086(6)
C1 0.0177(8) 0.0159(8) 0.0218(8) 0.0074(6) 0.0084(6) 0.0085(6)
C2 0.0219(8) 0.0185(8) 0.0202(8) 0.0072(6) 0.0079(6) 0.0094(7)
C3 0.0205(8) 0.0196(8) 0.0207(8) 0.0048(6) 0.0071(6) 0.0090(7)
C4 0.0258(9) 0.0244(9) 0.0187(8) 0.0057(7) 0.0063(7) 0.0121(7)
C5 0.0224(8) 0.0221(8) 0.0211(8) 0.0091(7) 0.0094(7) 0.0113(7)
C6 0.0343(10) 0.0243(9) 0.0266(9) 0.0117(8) 0.0095(8) 0.0170(8)
C7 0.0351(10) 0.0191(9) 0.0259(9) 0.0025(7) 0.0039(8) 0.0138(8)
C8 0.0173(7) 0.0191(8) 0.0174(8) 0.0046(6) 0.0042(6) 0.0063(6)
C9 0.0179(8) 0.0234(9) 0.0218(8) 0.0057(7) 0.0066(6) 0.0095(7)
C10 0.0203(8) 0.0212(8) 0.0155(7) 0.0038(6) 0.0039(6) 0.0102(7)
C11 0.0291(9) 0.0256(9) 0.0258(9) 0.0084(7) 0.0089(8) 0.0173(8)
C12 0.0247(9) 0.0201(9) 0.0319(10) 0.0106(7) 0.0130(8) 0.0087(7)

loop_
_atom_type_symbol
_atom_type_description
_atom_type_scat_dispersion_real
_atom_type_scat_dispersion_imag
_atom_type_scat_source
C C 0.0033 0.0016 'International Tables Vol C Tables 4.2.6.8 and 6.1.1.4'
H H 0.0000 0.0000 'International Tables Vol C Tables 4.2.6.8 and 6.1.1.4'
N N 0.0061 0.0033 'International Tables Vol C Tables 4.2.6.8 and 6.1.1.4'
O O 0.0106 0.0060 'International Tables Vol C Tables 4.2.6.8 and 6.1.1.4'

loop_
_geom_angle_atom_site_label_1
_geom_angle_atom_site_label_2
_geom_angle_atom_site_label_3
_geom_angle
C2 O1 H1O1 107.3(17)
C3 N1 N2 112.69(13)
C3 N1 C1 126.76(14)
N2 N1 C1 120.55(13)
C5 N2 N1 104.24(13)
C8 N3 N4 111.79(13)
C8 N3 C1 130.04(14)
N4 N3 C1 118.08(13)
C10 N4 N3 105.49(13)
N1 C1 N3 110.42(13)
N1 C1 C2 112.03(13)
N3 C1 C2 113.01(13)
N1 C1 H1 108.3(10)
N3 C1 H1 104.2(10)
C2 C1 H1 108.5(10)
O1 C2 C1 109.03(13)
O1 C2 H2B 109.1(11)
C1 C2 H2B 110.8(11)
O1 C2 H2A 111.6(11)
C1 C2 H2A 108.5(11)
H2B C2 H2A 107.7(16)
N1 C3 C4 105.77(15)
N1 C3 C7 123.23(15)
C4 C3 C7 131.00(16)
C3 C4 C5 106.11(15)
C3 C4 H4 126.3(13)
C5 C4 H4 127.6(12)
N2 C5 C4 111.18(15)
N2 C5 C6 120.49(16)
C4 C5 C6 128.33(16)
C5 C6 H6B 112.1(19)
C5 C6 H6A 113(2)
H6B C6 H6A 105(3)
C5 C6 H6C 113.4(18)
H6B C6 H6C 104(3)
H6A C6 H6C 108(3)
C3 C7 H7C 111.3(15)
C3 C7 H7B 109.8(13)
H7C C7 H7B 110(2)
C3 C7 H7A 112.0(14)
H7C C7 H7A 105.9(19)
H7B C7 H7A 108(2)
N3 C8 C9 105.93(15)
N3 C8 C12 124.27(15)
C9 C8 C12 129.76(16)
C8 C9 C10 106.55(15)
C8 C9 H9 126.8(13)
C10 C9 H9 126.7(13)
N4 C10 C9 110.24(15)
N4 C10 C11 120.47(16)
C9 C10 C11 129.29(16)
C10 C11 H11C 113.1(17)
C10 C11 H11B 112.5(18)
H11C C11 H11B 108(2)
C10 C11 H11A 111.8(16)
H11C C11 H11A 105(2)
H11B C11 H11A 106(2)
C8 C12 H12C 109.9(13)
C8 C12 H12B 111.5(14)
H12C C12 H12B 107.7(19)
C8 C12 H12A 113.3(14)
H12C C12 H12A 109.1(19)
H12B C12 H12A 105.2(19)

loop_
_geom_bond_atom_site_label_1
_geom_bond_atom_site_label_2
_geom_bond_distance
O1 C2 1.4120(19)
O1 H1O1 0.90(3)
N1 C3 1.359(2)
N1 N2 1.3688(18)
N1 C1 1.454(2)
N2 C5 1.333(2)
N3 C8 1.359(2)
N3 N4 1.3655(18)
N3 C1 1.462(2)
N4 C10 1.331(2)
C1 C2 1.530(2)
C1 H1 0.991(18)
C2 H2B 1.00(2)
C2 H2A 0.989(19)
C3 C4 1.372(2)
C3 C7 1.493(2)
C4 C5 1.407(2)
C4 H4 0.96(2)
C5 C6 1.492(2)
C6 H6B 0.95(3)
C6 H6A 0.93(4)
C6 H6C 0.96(3)
C7 H7C 0.98(3)
C7 H7B 0.99(2)
C7 H7A 1.01(3)
C8 C9 1.374(2)
C8 C12 1.489(2)
C9 C10 1.403(2)
C9 H9 0.94(2)
C10 C11 1.495(2)
C11 H11C 0.94(3)
C11 H11B 0.95(3)
C11 H11A 0.98(3)
C12 H12C 0.98(2)
C12 H12B 1.00(3)
C12 H12A 0.97(2)
